data_4310916
loop_
_publ_author_name
'Craig A. Grapperhaus'
'Christopher S. Mullins'
'Pawel M. Kozlowski'
'Mark S. Mashuta'

_publ_contact_author_address ' Department of Chemistry, University of Louisville, Louisville, KY 40292, USA'
_publ_contact_author_email craig.grapperhaus@louisville.edu
_publ_contact_author_fax 502-852-8149
_publ_contact_author_name 'Grapperhaus, Craig A.'
_publ_contact_author_phone 502-852-5932
_publ_section_title
;
 Synthesis and Oxygenation of a Nickel(II) and Zinc(II) Dithiolate: An
 Experimental and Theoretical Comparison
;
_journal_name_full 'Inorganic Chemistry'
_journal_page_first 2859
_journal_page_last 2866
_journal_paper_doi 10.1021/ic035205y
_journal_volume 43
_journal_year 2004
_chemical_formula_moiety 'C12 H28 N2 O6 S2'
_chemical_formula_sum 'C12 H28 N2 O6 S2'
_chemical_formula_weight 360.48
_chemical_name_common '[(bmmp-TASN)]'
_chemical_name_systematic
; 
 [(bmmp-TASN)] 
;
_space_group_IT_number 14
_symmetry_cell_setting monoclinic
_symmetry_space_group_name_Hall '-P 2ybc'
_symmetry_space_group_name_H-M 'P 1 21/c 1'
_atom_sites_solution_hydrogens geom
_atom_sites_solution_primary direct
_atom_sites_solution_secondary difmap
_audit_creation_date 'March 18, 2002'
_audit_creation_method SHELXL-97
_audit_update_record
;
  April_10_2002 text and data added by Mark S. Mashuta
  Oct_7_2003 text and data added by Mark S. Mashuta
;
_cell_angle_alpha 90.00
_cell_angle_beta 98.660(2)
_cell_angle_gamma 90.00
_cell_formula_units_Z 4
_cell_length_a 11.5838(11)
_cell_length_b 12.4871(12)
_cell_length_c 12.0844(12)
_cell_measurement_reflns_used 4692
_cell_measurement_temperature 293(2)
_cell_measurement_theta_max 27.82
_cell_measurement_theta_min 2.36
_cell_volume 1728.1(3)
_computing_cell_refinement 'SAINT 6.2 (Bruker, 1994)'
_computing_data_collection 'SMART 5.624 (Bruker, 1994)'
_computing_data_reduction 'SAINT 6.2 (Bruker, 1994)'
_computing_molecular_graphics 'SHELXTL 6.12 (Bruker, 2001)'
_computing_publication_material 'SHELXTL 6.12 (Bruker, 2001)'
_computing_structure_refinement 'SHELXL-97 (Sheldrick, 1997)'
_computing_structure_solution 'SHELXS-97 (Sheldrick, 1990)'
_diffrn_ambient_temperature 100(2)
_diffrn_measured_fraction_theta_full 0.835
_diffrn_measured_fraction_theta_max 0.835
_diffrn_measurement_device_type 'SMART APEX CCD'
_diffrn_measurement_method '\w scans'
_diffrn_radiation_monochromator graphite
_diffrn_radiation_source 'normal-focus sealed tube'
_diffrn_radiation_type MoK\a
_diffrn_radiation_wavelength 0.71073
_diffrn_reflns_av_R_equivalents 0.0445
_diffrn_reflns_av_sigmaI/netI 0.0537
_diffrn_reflns_limit_h_max 16
_diffrn_reflns_limit_h_min -16
_diffrn_reflns_limit_k_max 16
_diffrn_reflns_limit_k_min -16
_diffrn_reflns_limit_l_max 14
_diffrn_reflns_limit_l_min -15
_diffrn_reflns_number 14837
_diffrn_reflns_theta_full 29.47
_diffrn_reflns_theta_max 29.47
_diffrn_reflns_theta_min 1.78
_diffrn_standards_decay_% 0
_diffrn_standards_interval_count 0
_diffrn_standards_interval_time 0
_diffrn_standards_number 0
_exptl_absorpt_coefficient_mu 0.336
_exptl_absorpt_correction_T_max 0.992
_exptl_absorpt_correction_T_min 0.893
_exptl_absorpt_correction_type multi-scan
_exptl_absorpt_process_details
;
Sheldrick, G. M.; SADABS (1996).
;
_exptl_crystal_colour colorless
_exptl_crystal_density_diffrn 1.386
_exptl_crystal_density_meas ?
_exptl_crystal_density_method .
_exptl_crystal_description plate
_exptl_crystal_F_000 776
_exptl_crystal_size_max 0.33
_exptl_crystal_size_mid 0.21
_exptl_crystal_size_min 0.02
_refine_diff_density_max 0.488
_refine_diff_density_min -0.298
_refine_diff_density_rms 0.063
_refine_ls_extinction_method none
_refine_ls_goodness_of_fit_ref 1.039
_refine_ls_hydrogen_treatment mixed
_refine_ls_matrix_type full
_refine_ls_number_parameters 312
_refine_ls_number_reflns 4007
_refine_ls_number_restraints 0
_refine_ls_restrained_S_all 1.039
_refine_ls_R_factor_all 0.0556
_refine_ls_R_factor_gt 0.0369
_refine_ls_shift/su_max 0.001
_refine_ls_shift/su_mean 0.001
_refine_ls_structure_factor_coef Fsqd
_refine_ls_weighting_details 'calc w=1/[\s^2^(Fo^2^)+(0.0290P)^2^+0.8784P] where P=(Fo^2^+2Fc^2^)/3'
_refine_ls_weighting_scheme calc
_refine_ls_wR_factor_gt 0.0807
_refine_ls_wR_factor_ref 0.0861
_reflns_number_gt 3095
_reflns_number_total 4007
_reflns_threshold_expression >2sigma(I)
_cod_data_source_file ic035205ysi20031021_120352_4.cif
_cod_data_source_block 4
_cod_depositor_comments
;
The following automatic conversions were performed:
'_symmetry_cell_setting' value 'Monoclinic' changed to 'monoclinic'
according to '/home/saulius/struct/CIF-dictionaries/cif_core.dic'
dictionary named 'cif_core.dic' version 2.4.1 from 2010-06-29.

Automatic conversion script
Id: cif_fix_enum 1527 2010-12-29 10:47:43Z saulius 
;
_cod_original_sg_symbol_H-M 'P 21/c'
_cod_database_code 4310916

loop_
_symmetry_equiv_pos_as_xyz
'x, y, z'
'-x, y+1/2, -z+1/2'
'-x, -y, -z'
'x, -y-1/2, z-1/2'

loop_
_atom_site_label
_atom_site_type_symbol
_atom_site_fract_x
_atom_site_fract_y
_atom_site_fract_z
_atom_site_U_iso_or_equiv
_atom_site_adp_type
_atom_site_occupancy
_atom_site_symmetry_multiplicity
_atom_site_calc_flag
_atom_site_refinement_flags
_atom_site_disorder_assembly
_atom_site_disorder_group
S1 S 0.56671(4) 0.80587(3) 0.71630(4) 0.01402(12) Uani 1 1 d . . .
S2 S 0.99138(4) 0.60983(4) 0.78876(4) 0.01417(12) Uani 1 1 d . . .
O1 O 0.51927(11) 0.85588(10) 0.60672(11) 0.0193(3) Uani 1 1 d . . .
O2 O 0.54031(11) 0.86087(10) 0.81923(11) 0.0189(3) Uani 1 1 d . . .
O3 O 0.68754(10) 0.78564(10) 0.72349(11) 0.0163(3) Uani 1 1 d . . .
O4 O 0.87908(10) 0.64723(10) 0.73633(11) 0.0170(3) Uani 1 1 d . . .
O5 O 0.98579(11) 0.51677(10) 0.86283(11) 0.0206(3) Uani 1 1 d . . .
O6 O 1.06631(11) 0.59832(11) 0.70265(11) 0.0209(3) Uani 1 1 d . . .
N1 N 0.68088(12) 0.58858(12) 0.83621(13) 0.0141(3) Uani 1 1 d . . .
H1N H 0.7058(16) 0.6275(15) 0.7889(16) 0.008(5) Uiso 1 1 d . . .
N2 N 0.85240(13) 0.77931(12) 0.92636(14) 0.0134(3) Uani 1 1 d . . .
H2N H 0.8397(16) 0.7656(15) 0.8525(18) 0.011(5) Uiso 1 1 d . . .
C1 C 0.50560(15) 0.67265(14) 0.71740(15) 0.0161(4) Uani 1 1 d . . .
C2 C 0.55774(15) 0.61552(15) 0.83006(16) 0.0151(4) Uani 1 1 d . . .
H2A H 0.5203(16) 0.5499(16) 0.8375(15) 0.009(5) Uiso 1 1 d . . .
H2B H 0.5499(16) 0.6569(16) 0.8978(17) 0.014(5) Uiso 1 1 d . . .
C3 C 0.74555(16) 0.60934(15) 0.95597(16) 0.0161(4) Uani 1 1 d . . .
H3A H 0.7033(17) 0.5790(15) 1.0123(16) 0.014(5) Uiso 1 1 d . . .
H3B H 0.8139(18) 0.5746(15) 0.9597(15) 0.012(5) Uiso 1 1 d . . .
C4 C 0.76263(16) 0.72669(15) 0.98457(17) 0.0154(4) Uani 1 1 d . . .
H4A H 0.7871(15) 0.7348(14) 1.0648(17) 0.007(4) Uiso 1 1 d . . .
H4B H 0.6974(17) 0.7678(15) 0.9594(16) 0.012(5) Uiso 1 1 d . . .
C5 C 0.96764(15) 0.73809(15) 0.97549(16) 0.0146(4) Uani 1 1 d . . .
H5A H 1.0017(16) 0.7894(16) 1.0296(16) 0.010(5) Uiso 1 1 d . . .
H5B H 0.9569(17) 0.6712(17) 1.0182(16) 0.018(5) Uiso 1 1 d . . .
C6 C 1.04613(15) 0.71888(14) 0.88492(15) 0.0150(4) Uani 1 1 d . . .
C7 C 0.38056(17) 0.68458(18) 0.7245(2) 0.0255(5) Uani 1 1 d . . .
H7A H 0.3445(19) 0.6129(19) 0.7251(18) 0.026(6) Uiso 1 1 d . . .
H7B H 0.3434(19) 0.7212(18) 0.6599(19) 0.026(6) Uiso 1 1 d . . .
H7C H 0.368(2) 0.7201(19) 0.797(2) 0.034(6) Uiso 1 1 d . . .
C8 C 0.5226(2) 0.61399(17) 0.60579(17) 0.0223(4) Uani 1 1 d . . .
H8A H 0.4892(19) 0.6492(18) 0.5395(19) 0.025(6) Uiso 1 1 d . . .
H8B H 0.4924(19) 0.540(2) 0.6088(18) 0.028(6) Uiso 1 1 d . . .
H8C H 0.603(2) 0.6084(18) 0.5954(19) 0.030(6) Uiso 1 1 d . . .
C9 C 1.15762(18) 0.68241(19) 0.9542(2) 0.0249(5) Uani 1 1 d . . .
H9A H 1.188(2) 0.7381(19) 1.004(2) 0.031(6) Uiso 1 1 d . . .
H9B H 1.1461(17) 0.6226(17) 1.0088(18) 0.020(5) Uiso 1 1 d . . .
H9C H 1.203(2) 0.6634(19) 0.904(2) 0.034(7) Uiso 1 1 d . . .
C10 C 1.06216(19) 0.81737(16) 0.81080(19) 0.0220(4) Uani 1 1 d . . .
H10A H 1.114(2) 0.8015(17) 0.7580(19) 0.026(6) Uiso 1 1 d . . .
H10B H 0.991(2) 0.8390(18) 0.7604(19) 0.027(6) Uiso 1 1 d . . .
H10C H 1.0895(18) 0.8737(18) 0.8613(18) 0.025(6) Uiso 1 1 d . . .
C11 C 0.69822(18) 0.47484(15) 0.80172(19) 0.0201(4) Uani 1 1 d . . .
H11A H 0.6774(17) 0.4322(17) 0.8623(17) 0.018(5) Uiso 1 1 d . . .
H11B H 0.6540(19) 0.4626(18) 0.7236(19) 0.029(6) Uiso 1 1 d . . .
H11C H 0.777(2) 0.4662(18) 0.7982(18) 0.029(6) Uiso 1 1 d . . .
C12 C 0.84268(18) 0.89864(15) 0.93855(18) 0.0198(4) Uani 1 1 d . . .
H12A H 0.7712(18) 0.9200(16) 0.9036(16) 0.016(5) Uiso 1 1 d . . .
H12B H 0.8531(16) 0.9134(15) 1.0224(18) 0.016(5) Uiso 1 1 d . . .
H12C H 0.897(2) 0.9291(18) 0.9035(18) 0.028(6) Uiso 1 1 d . . .

loop_
_atom_site_aniso_label
_atom_site_aniso_U_11
_atom_site_aniso_U_22
_atom_site_aniso_U_33
_atom_site_aniso_U_23
_atom_site_aniso_U_13
_atom_site_aniso_U_12
S1 0.0145(2) 0.0128(2) 0.0155(2) 0.00098(18) 0.00460(17) 0.00226(16)
S2 0.0148(2) 0.0128(2) 0.0150(2) -0.00008(18) 0.00285(17) 0.00187(16)
O1 0.0196(7) 0.0178(7) 0.0206(7) 0.0043(5) 0.0033(5) 0.0039(5)
O2 0.0194(7) 0.0168(7) 0.0215(7) -0.0019(5) 0.0065(5) 0.0039(5)
O3 0.0130(6) 0.0153(7) 0.0215(7) 0.0016(5) 0.0056(5) 0.0011(5)
O4 0.0127(6) 0.0193(7) 0.0186(7) -0.0035(5) 0.0014(5) 0.0015(5)
O5 0.0257(7) 0.0130(7) 0.0234(7) 0.0023(6) 0.0046(6) 0.0008(5)
O6 0.0185(7) 0.0220(7) 0.0233(7) -0.0009(6) 0.0071(6) 0.0058(5)
N1 0.0113(7) 0.0118(8) 0.0202(9) 0.0019(6) 0.0052(6) -0.0005(6)
N2 0.0144(7) 0.0132(8) 0.0129(8) -0.0011(6) 0.0030(6) -0.0005(6)
C1 0.0155(9) 0.0145(9) 0.0182(10) 0.0007(7) 0.0023(7) -0.0008(7)
C2 0.0112(8) 0.0149(9) 0.0200(10) 0.0014(8) 0.0049(7) 0.0006(7)
C3 0.0129(9) 0.0176(9) 0.0179(10) 0.0037(8) 0.0024(7) -0.0005(7)
C4 0.0128(9) 0.0193(10) 0.0152(10) 0.0000(8) 0.0055(7) -0.0005(7)
C5 0.0137(9) 0.0142(9) 0.0149(10) 0.0004(8) -0.0007(7) -0.0005(7)
C6 0.0128(8) 0.0153(9) 0.0166(10) -0.0007(7) 0.0017(7) -0.0011(7)
C7 0.0157(10) 0.0258(12) 0.0337(13) 0.0078(10) 0.0000(9) -0.0014(8)
C8 0.0309(12) 0.0167(10) 0.0188(11) 0.0000(8) 0.0021(9) -0.0035(9)
C9 0.0156(10) 0.0309(12) 0.0267(12) -0.0016(10) -0.0013(9) 0.0015(8)
C10 0.0242(11) 0.0159(10) 0.0276(12) 0.0006(9) 0.0094(9) -0.0045(8)
C11 0.0174(9) 0.0118(9) 0.0309(12) -0.0015(8) 0.0034(9) 0.0014(7)
C12 0.0211(10) 0.0127(9) 0.0254(11) -0.0012(8) 0.0031(9) 0.0016(8)

loop_
_atom_type_symbol
_atom_type_description
_atom_type_scat_dispersion_real
_atom_type_scat_dispersion_imag
_atom_type_scat_source
C C 0.0033 0.0016 'International Tables Vol C Tables 4.2.6.8 and 6.1.1.4'
H H 0.0000 0.0000 'International Tables Vol C Tables 4.2.6.8 and 6.1.1.4'
N N 0.0061 0.0033 'International Tables Vol C Tables 4.2.6.8 and 6.1.1.4'
O O 0.0106 0.0060 'International Tables Vol C Tables 4.2.6.8 and 6.1.1.4'
S S 0.1246 0.1234 'International Tables Vol C Tables 4.2.6.8 and 6.1.1.4'

loop_
_geom_angle_atom_site_label_1
_geom_angle_atom_site_label_2
_geom_angle_atom_site_label_3
_geom_angle
_geom_angle_site_symmetry_1
_geom_angle_site_symmetry_3
_geom_angle_publ_flag
O3 S1 O2 110.90(8) . . no
O3 S1 O1 111.02(8) . . no
O2 S1 O1 116.92(7) . . no
O3 S1 C1 102.73(8) . . no
O2 S1 C1 106.72(8) . . no
O1 S1 C1 107.41(8) . . no
O4 S2 O6 108.30(8) . . no
O4 S2 O5 113.85(8) . . no
O6 S2 O5 116.15(8) . . no
O4 S2 C6 103.95(8) . . no
O6 S2 C6 109.75(8) . . no
O5 S2 C6 104.03(8) . . no
C2 N1 C11 112.03(15) . . no
C2 N1 C3 109.96(14) . . no
C11 N1 C3 110.58(15) . . no
C2 N1 H1N 105.5(13) . . no
C11 N1 H1N 106.6(13) . . no
C3 N1 H1N 112.0(13) . . no
C5 N2 C4 108.08(14) . . no
C5 N2 C12 112.60(15) . . no
C4 N2 C12 108.81(14) . . no
C5 N2 H2N 109.7(12) . . no
C4 N2 H2N 111.3(12) . . no
C12 N2 H2N 106.4(12) . . no
C7 C1 C8 110.43(17) . . no
C7 C1 C2 104.36(16) . . no
C8 C1 C2 116.68(15) . . no
C7 C1 S1 107.28(13) . . no
C8 C1 S1 108.79(13) . . no
C2 C1 S1 108.87(12) . . no
N1 C2 C1 113.20(15) . . no
N1 C2 H2A 104.8(11) . . no
C1 C2 H2A 110.9(11) . . no
N1 C2 H2B 107.0(11) . . no
C1 C2 H2B 114.2(11) . . no
H2A C2 H2B 106.1(16) . . no
C4 C3 N1 113.84(15) . . no
C4 C3 H3A 106.2(11) . . no
N1 C3 H3A 111.4(11) . . no
C4 C3 H3B 111.9(12) . . no
N1 C3 H3B 105.4(12) . . no
H3A C3 H3B 108.0(16) . . no
N2 C4 C3 113.29(15) . . no
N2 C4 H4A 107.8(11) . . no
C3 C4 H4A 109.7(11) . . no
N2 C4 H4B 101.2(12) . . no
C3 C4 H4B 112.9(12) . . no
H4A C4 H4B 111.8(16) . . no
N2 C5 C6 111.36(15) . . no
N2 C5 H5A 107.3(11) . . no
C6 C5 H5A 111.2(12) . . no
N2 C5 H5B 109.0(11) . . no
C6 C5 H5B 111.6(11) . . no
H5A C5 H5B 106.1(16) . . no
C9 C6 C5 101.59(16) . . no
C9 C6 C10 113.31(17) . . no
C5 C6 C10 114.92(16) . . no
C9 C6 S2 108.29(14) . . no
C5 C6 S2 112.28(12) . . no
C10 C6 S2 106.40(13) . . no
C1 C7 H7A 109.3(13) . . no
C1 C7 H7B 109.2(13) . . no
H7A C7 H7B 107.6(18) . . no
C1 C7 H7C 111.6(13) . . no
H7A C7 H7C 105.9(19) . . no
H7B C7 H7C 113.2(19) . . no
C1 C8 H8A 115.0(13) . . no
C1 C8 H8B 108.1(13) . . no
H8A C8 H8B 111.2(18) . . no
C1 C8 H8C 113.3(14) . . no
H8A C8 H8C 101.8(19) . . no
H8B C8 H8C 107.1(18) . . no
C6 C9 H9A 109.5(14) . . no
C6 C9 H9B 113.5(11) . . no
H9A C9 H9B 101.6(18) . . no
C6 C9 H9C 104.2(15) . . no
H9A C9 H9C 115(2) . . no
H9B C9 H9C 113.2(19) . . no
C6 C10 H10A 111.2(13) . . no
C6 C10 H10B 114.2(13) . . no
H10A C10 H10B 101.5(18) . . no
C6 C10 H10C 105.9(13) . . no
H10A C10 H10C 113.2(18) . . no
H10B C10 H10C 111.1(18) . . no
N1 C11 H11A 104.6(12) . . no
N1 C11 H11B 109.3(13) . . no
H11A C11 H11B 118.3(18) . . no
N1 C11 H11C 107.3(14) . . no
H11A C11 H11C 109.4(18) . . no
H11B C11 H11C 107.6(18) . . no
N2 C12 H12A 108.7(13) . . no
N2 C12 H12B 106.1(11) . . no
H12A C12 H12B 111.8(17) . . no
N2 C12 H12C 107.8(14) . . no
H12A C12 H12C 108.3(19) . . no
H12B C12 H12C 113.9(18) . . no

loop_
_geom_bond_atom_site_label_1
_geom_bond_atom_site_label_2
_geom_bond_distance
_geom_bond_site_symmetry_2
_geom_bond_publ_flag
S1 O3 1.4120(12) . no
S1 O2 1.4922(13) . no
S1 O1 1.4922(13) . no
S1 C1 1.8088(19) . no
S2 O4 1.4365(13) . no
S2 O6 1.4590(13) . no
S2 O5 1.4742(13) . no
S2 C6 1.8398(18) . no
N1 C2 1.456(2) . no
N1 C11 1.502(2) . no
N1 C3 1.548(2) . no
N1 H1N 0.83(2) . no
N2 C5 1.470(2) . no
N2 C4 1.493(2) . no
N2 C12 1.503(2) . no
N2 H2N 0.90(2) . no
C1 C7 1.472(3) . no
C1 C8 1.573(3) . no
C1 C2 1.575(3) . no
C2 H2A 0.94(2) . no
C2 H2B 0.98(2) . no
C3 C4 1.512(3) . no
C3 H3A 0.97(2) . no
C3 H3B 0.90(2) . no
C4 H4A 0.973(19) . no
C4 H4B 0.926(19) . no
C5 C6 1.543(3) . no
C5 H5A 0.96(2) . no
C5 H5B 1.00(2) . no
C6 C9 1.500(3) . no
C6 C10 1.549(3) . no
C7 H7A 0.99(2) . no
C7 H7B 0.95(2) . no
C7 H7C 1.01(2) . no
C8 H8A 0.94(2) . no
C8 H8B 0.98(2) . no
C8 H8C 0.96(2) . no
C9 H9A 0.95(2) . no
C9 H9B 1.02(2) . no
C9 H9C 0.90(3) . no
C10 H10A 0.96(2) . no
C10 H10B 0.99(2) . no
C10 H10C 0.95(2) . no
C11 H11A 0.97(2) . no
C11 H11B 1.02(2) . no
C11 H11C 0.93(2) . no
C12 H12A 0.91(2) . no
C12 H12B 1.02(2) . no
C12 H12C 0.90(2) . no
